data_4316591
loop_
_publ_author_name
'M. Isabel Ortiz'
'M. Laura Soriano'
'M. Pilar Carranza'
'F\'elix A. Jal\'on'
'Jonathan W. Steed'
'Kurt Mereiter'
'Ana M. Rodr\'iguez'
'David Qui\~nonero'
'Pere M. Dey\`a'
'Blanca R. Manzano'

_publ_contact_author
;                                                                               
     'Manzano, BR.'                                     
      Departamento de Quimica Inorganica, Organica y Bioquimica
      Universidad de Castilla-La Mancha
      Facultad de Quimicas
      Avda. C.J. Cela, 10
      13071-Ciudad Real
      Spain
;
_publ_contact_author_email blanca.manzano@uclm.es
_publ_contact_author_phone '+34 926295300'
_publ_section_title
;
 New [2 x 2] Copper(I) Grids as Anion Receptors. Effect of Ligand
 Functionalization on the Ability to Host Counteranions by Hydrogen Bonds
;
_journal_name_full 'Inorganic Chemistry'
_journal_page_first 8828
_journal_page_last 8847
_journal_paper_doi 10.1021/ic1009913
_journal_volume 49
_journal_year 2010
_chemical_formula_moiety 'C56 H68 Cu4 N28, 4(C F3 O3 S)'
_chemical_formula_sum 'C60 H68 Cu4 F12 N28 O12 S4'
_chemical_formula_weight 1983.90
_chemical_name_common '923 I-170 [Cu4(a-bpz*pm)4].4(CF3SO3).solv'
_chemical_name_systematic
; 
[Cu4(a-bpz*pm)4].4(CF3SO3).solv
;
_space_group_IT_number 12
_symmetry_cell_setting monoclinic
_symmetry_space_group_name_Hall '-C 2y'
_symmetry_space_group_name_H-M 'C 1 2/m 1'
_atom_sites_solution_hydrogens geom
_atom_sites_solution_primary direct
_atom_sites_solution_secondary difmap
_audit_creation_method SHELXL-97
_cell_angle_alpha 90.00
_cell_angle_beta 111.230(1)
_cell_angle_gamma 90.00
_cell_formula_units_Z 4
_cell_length_a 27.5148(16)
_cell_length_b 26.7525(16)
_cell_length_c 15.8348(9)
_cell_measurement_reflns_used 8472
_cell_measurement_temperature 173(2)
_cell_measurement_theta_max 29.62
_cell_measurement_theta_min 2.20
_cell_volume 10864.8(11)
_computing_cell_refinement 'Bruker SAINT'
_computing_data_collection 'Bruker SMART'
_computing_data_reduction 'Bruker SAINT, SADABS, XPREP'
_computing_molecular_graphics 'Bruker SHELXTL'
_computing_publication_material 'Bruker SHELXTL'
_computing_structure_refinement 'SHELXL-97 (Sheldrick, 1997)'
_computing_structure_solution 'SHELXS-97 (Sheldrick, 1997)'
_diffrn_ambient_temperature 173(2)
_diffrn_measured_fraction_theta_full 0.998
_diffrn_measured_fraction_theta_max 0.998
_diffrn_measurement_device_type 'CCD area detector'
_diffrn_measurement_method 'phi and omega scans'
_diffrn_radiation_monochromator graphite
_diffrn_radiation_source 'fine-focus sealed tube'
_diffrn_radiation_type MoK\a
_diffrn_radiation_wavelength 0.71073
_diffrn_reflns_av_R_equivalents 0.0220
_diffrn_reflns_av_sigmaI/netI 0.0192
_diffrn_reflns_limit_h_max 32
_diffrn_reflns_limit_h_min -32
_diffrn_reflns_limit_k_max 31
_diffrn_reflns_limit_k_min -31
_diffrn_reflns_limit_l_max 18
_diffrn_reflns_limit_l_min -18
_diffrn_reflns_number 52469
_diffrn_reflns_theta_full 25.00
_diffrn_reflns_theta_max 25.00
_diffrn_reflns_theta_min 2.05
_diffrn_standards_decay_% 0
_exptl_absorpt_coefficient_mu 0.925
_exptl_absorpt_correction_T_max 1.00
_exptl_absorpt_correction_T_min 0.89
_exptl_absorpt_correction_type multi-scan
_exptl_absorpt_process_details 'program SADABS'
_exptl_crystal_colour red
_exptl_crystal_density_diffrn 1.213
_exptl_crystal_density_method 'not measured'
_exptl_crystal_description block
_exptl_crystal_F_000 4032
_exptl_crystal_size_max 0.66
_exptl_crystal_size_mid 0.58
_exptl_crystal_size_min 0.34
_refine_diff_density_max 0.693
_refine_diff_density_min -0.623
_refine_diff_density_rms 0.062
_refine_ls_extinction_method none
_refine_ls_goodness_of_fit_ref 1.103
_refine_ls_hydrogen_treatment constr
_refine_ls_matrix_type full
_refine_ls_number_parameters 582
_refine_ls_number_reflns 9786
_refine_ls_number_restraints 0
_refine_ls_restrained_S_all 1.103
_refine_ls_R_factor_all 0.0489
_refine_ls_R_factor_gt 0.0442
_refine_ls_shift/su_max 0.001
_refine_ls_shift/su_mean 0.000
_refine_ls_structure_factor_coef Fsqd
_refine_ls_weighting_details 'calc w=1/[\s^2^(Fo^2^)+(0.0766P)^2^+11.3622P] where P=(Fo^2^+2Fc^2^)/3'
_refine_ls_weighting_scheme calc
_refine_ls_wR_factor_gt 0.1295
_refine_ls_wR_factor_ref 0.1329
_reflns_number_gt 8387
_reflns_number_total 9786
_reflns_threshold_expression >2sigma(I)
_cod_data_source_file ic1009913_si_002_5.cif
_cod_data_source_block 17sqz
_cod_depositor_comments
;
The following automatic conversions were performed:

'_symmetry_cell_setting' value 'Monoclinic' changed to 'monoclinic'
according to the built-in table from CIF Core dictionary named
'cif_core.dic' version 2.4.1 from 2010-06-29.

Automatic conversion script
Id: cif_fix_values 1646 2011-03-28 12:23:43Z adriana 
;
_cod_database_code 4316591

loop_
_symmetry_equiv_pos_as_xyz
'x, y, z'
'-x, y, -z'
'x+1/2, y+1/2, z'
'-x+1/2, y+1/2, -z'
'-x, -y, -z'
'x, -y, z'
'-x+1/2, -y+1/2, -z'
'x+1/2, -y+1/2, z'

loop_
_atom_site_label
_atom_site_type_symbol
_atom_site_fract_x
_atom_site_fract_y
_atom_site_fract_z
_atom_site_U_iso_or_equiv
_atom_site_adp_type
_atom_site_occupancy
_atom_site_symmetry_multiplicity
_atom_site_calc_flag
_atom_site_refinement_flags
_atom_site_disorder_assembly
_atom_site_disorder_group
Cu1 Cu 0.191751(12) 0.384518(12) 0.30813(2) 0.04268(11) Uani 1 1 d . . .
Cu2 Cu 0.323910(12) 0.384496(12) 0.72668(2) 0.04220(11) Uani 1 1 d . . .
N11 N 0.24434(9) 0.36228(8) 0.25671(14) 0.0414(5) Uani 1 1 d . . .
N12 N 0.29325(8) 0.35167(8) 0.31935(14) 0.0425(5) Uani 1 1 d . . .
N13 N 0.25941(8) 0.37575(8) 0.42604(14) 0.0378(5) Uani 1 1 d . . .
N14 N 0.30888(8) 0.37487(8) 0.58466(13) 0.0382(5) Uani 1 1 d . . .
N15 N 0.39496(8) 0.35182(8) 0.64342(15) 0.0433(5) Uani 1 1 d . . .
N16 N 0.39268(8) 0.36476(9) 0.72566(14) 0.0443(5) Uani 1 1 d . . .
N17 N 0.22417(8) 0.40234(10) 0.52891(15) 0.0500(6) Uani 1 1 d . . .
H17A H 0.1948 0.4085 0.4836 0.060 Uiso 1 1 calc R . .
H17B H 0.2266 0.4082 0.5850 0.060 Uiso 1 1 calc R . .
C11 C 0.19961(15) 0.35859(15) 0.0929(2) 0.0694(9) Uani 1 1 d . . .
H11A H 0.1685 0.3623 0.1087 0.104 Uiso 1 1 calc R . .
H11B H 0.1954 0.3296 0.0530 0.104 Uiso 1 1 calc R . .
H11C H 0.2043 0.3888 0.0616 0.104 Uiso 1 1 calc R . .
C12 C 0.24603(12) 0.35120(11) 0.17671(18) 0.0503(7) Uani 1 1 d . . .
C13 C 0.29518(13) 0.33303(13) 0.1866(2) 0.0607(8) Uani 1 1 d . . .
H13A H 0.3060 0.3222 0.1390 0.073 Uiso 1 1 calc R . .
C14 C 0.32489(12) 0.33345(13) 0.2760(2) 0.0600(8) Uani 1 1 d . . .
C15 C 0.38054(16) 0.3186(2) 0.3222(3) 0.1057(18) Uani 1 1 d . . .
H15A H 0.3932 0.3026 0.2785 0.159 Uiso 1 1 calc R . .
H15B H 0.3834 0.2952 0.3714 0.159 Uiso 1 1 calc R . .
H15C H 0.4016 0.3484 0.3473 0.159 Uiso 1 1 calc R . .
C16 C 0.30118(10) 0.35872(9) 0.41103(17) 0.0379(5) Uani 1 1 d . . .
C17 C 0.34815(10) 0.34930(10) 0.47978(17) 0.0419(6) Uani 1 1 d . . .
H17C H 0.3776 0.3373 0.4682 0.050 Uiso 1 1 calc R . .
C18 C 0.34972(9) 0.35841(9) 0.56647(17) 0.0371(5) Uani 1 1 d . . .
C19 C 0.26493(10) 0.38417(9) 0.51264(16) 0.0387(6) Uani 1 1 d . . .
C110 C 0.46072(16) 0.3134(3) 0.5837(3) 0.125(2) Uani 1 1 d . . .
H11D H 0.4936 0.2953 0.6116 0.188 Uiso 1 1 calc R . .
H11E H 0.4656 0.3406 0.5461 0.188 Uiso 1 1 calc R . .
H11F H 0.4339 0.2904 0.5460 0.188 Uiso 1 1 calc R . .
C111 C 0.44415(11) 0.33434(14) 0.6554(2) 0.0636(9) Uani 1 1 d . . .
C112 C 0.47205(12) 0.33756(14) 0.7455(2) 0.0658(9) Uani 1 1 d . . .
H11G H 0.5076 0.3285 0.7750 0.079 Uiso 1 1 calc R . .
C113 C 0.43946(11) 0.35631(13) 0.78633(19) 0.0535(7) Uani 1 1 d . . .
C114 C 0.45091(14) 0.36703(19) 0.8838(2) 0.0842(12) Uani 1 1 d . . .
H11H H 0.4184 0.3749 0.8929 0.126 Uiso 1 1 calc R . .
H11I H 0.4747 0.3956 0.9026 0.126 Uiso 1 1 calc R . .
H11J H 0.4672 0.3377 0.9200 0.126 Uiso 1 1 calc R . .
N21 N 0.11714(9) 0.36854(8) 0.28113(16) 0.0469(5) Uani 1 1 d . . .
N22 N 0.08508(8) 0.40875(8) 0.27819(14) 0.0400(5) Uani 1 1 d . . .
N23 N 0.15933(7) 0.45548(7) 0.30973(13) 0.0350(4) Uani 1 1 d . . .
N24 N 0.23503(12) 0.5000 0.3443(3) 0.0526(9) Uani 1 2 d S . .
H24A H 0.2521 0.4715 0.3515 0.063 Uiso 0.50 1 calc PR . .
H24B H 0.2521 0.5285 0.3524 0.063 Uiso 0.50 1 calc PR . .
C21 C 0.10906(18) 0.27797(13) 0.2644(4) 0.0922(13) Uani 1 1 d . . .
H21A H 0.1404 0.2809 0.2489 0.138 Uiso 1 1 calc R . .
H21B H 0.0831 0.2574 0.2188 0.138 Uiso 1 1 calc R . .
H21C H 0.1182 0.2622 0.3240 0.138 Uiso 1 1 calc R . .
C22 C 0.08701(13) 0.32888(11) 0.2666(2) 0.0621(8) Uani 1 1 d . . .
C23 C 0.03636(14) 0.34234(13) 0.2563(3) 0.0717(10) Uani 1 1 d . . .
H23A H 0.0078 0.3202 0.2463 0.086 Uiso 1 1 calc R . .
C24 C 0.03501(11) 0.39271(12) 0.2632(2) 0.0560(7) Uani 1 1 d . . .
C25 C -0.00998(12) 0.42505(14) 0.2579(3) 0.0822(12) Uani 1 1 d . . .
H25A H -0.0401 0.4041 0.2526 0.123 Uiso 1 1 calc R . .
H25B H -0.0186 0.4469 0.2048 0.123 Uiso 1 1 calc R . .
H25C H -0.0008 0.4455 0.3128 0.123 Uiso 1 1 calc R . .
C26 C 0.10757(9) 0.45642(9) 0.28863(15) 0.0345(5) Uani 1 1 d . . .
C27 C 0.07936(13) 0.5000 0.2766(2) 0.0380(7) Uani 1 2 d S . .
H27A H 0.0426 0.5000 0.2609 0.057 Uiso 1 2 calc SR . .
C28 C 0.18331(13) 0.5000 0.3212(2) 0.0359(7) Uani 1 2 d S . .
N31 N 0.28128(8) 0.36965(8) 0.80227(15) 0.0419(5) Uani 1 1 d . . .
N32 N 0.25121(7) 0.40917(7) 0.81105(13) 0.0352(4) Uani 1 1 d . . .
N33 N 0.29319(7) 0.45574(7) 0.73661(12) 0.0317(4) Uani 1 1 d . . .
N34 N 0.33744(13) 0.5000 0.6638(2) 0.0482(8) Uani 1 2 d S . .
H34A H 0.3475 0.4715 0.6477 0.058 Uiso 0.50 1 calc PR . .
H34B H 0.3473 0.5285 0.6473 0.058 Uiso 0.50 1 calc PR . .
C31 C 0.29124(16) 0.28111(12) 0.8417(3) 0.0816(11) Uani 1 1 d . . .
H31A H 0.3238 0.2853 0.8305 0.122 Uiso 1 1 calc R . .
H31B H 0.2680 0.2585 0.7961 0.122 Uiso 1 1 calc R . .
H31C H 0.2989 0.2669 0.9022 0.122 Uiso 1 1 calc R . .
C32 C 0.26549(11) 0.33066(10) 0.8359(2) 0.0524(7) Uani 1 1 d . . .
C33 C 0.22437(12) 0.34394(11) 0.8643(2) 0.0531(7) Uani 1 1 d . . .
H33A H 0.2064 0.3223 0.8905 0.064 Uiso 1 1 calc R . .
C34 C 0.21519(10) 0.39344(10) 0.84744(18) 0.0414(6) Uani 1 1 d . . .
C35 C 0.17345(11) 0.42518(11) 0.8583(2) 0.0503(7) Uani 1 1 d . . .
H35A H 0.1474 0.4039 0.8694 0.075 Uiso 1 1 calc R . .
H35B H 0.1567 0.4447 0.8029 0.075 Uiso 1 1 calc R . .
H35C H 0.1887 0.4479 0.9096 0.075 Uiso 1 1 calc R . .
C36 C 0.26378(8) 0.45650(8) 0.78792(14) 0.0300(5) Uani 1 1 d . . .
C37 C 0.24870(12) 0.5000 0.8184(2) 0.0302(6) Uani 1 2 d S . .
H37A H 0.2294 0.5000 0.8574 0.045 Uiso 1 2 calc SR . .
C38 C 0.30717(13) 0.5000 0.7133(2) 0.0324(7) Uani 1 2 d S . .
S1 S 0.09903(3) 0.27318(3) 0.87668(6) 0.0548(2) Uani 1 1 d . . .
O11 O 0.09726(10) 0.32659(9) 0.87588(19) 0.0770(7) Uani 1 1 d . . .
O12 O 0.06576(10) 0.25175(10) 0.79344(18) 0.0776(7) Uani 1 1 d . . .
O13 O 0.15035(9) 0.25370(9) 0.91803(19) 0.0751(7) Uani 1 1 d . . .
C1 C 0.06680(14) 0.25777(18) 0.9541(3) 0.0795(11) Uani 1 1 d . . .
F11 F 0.06752(13) 0.20701(13) 0.9642(3) 0.1454(14) Uani 1 1 d . . .
F12 F 0.08997(10) 0.27488(15) 1.03486(16) 0.1158(10) Uani 1 1 d . . .
F13 F 0.01774(8) 0.27020(13) 0.92367(17) 0.1081(9) Uani 1 1 d . . .
S2 S 0.14840(3) 0.5000 0.57614(6) 0.0413(2) Uani 1 2 d S . .
O21 O 0.16526(8) 0.45467(8) 0.62727(14) 0.0544(5) Uani 1 1 d . . .
O22 O 0.15377(14) 0.5000 0.4902(2) 0.0726(9) Uani 1 2 d S . .
C2 C 0.07905(18) 0.5000 0.5505(4) 0.0758(15) Uani 1 2 d S . .
F21 F 0.05636(9) 0.46081(12) 0.5013(2) 0.1293(12) Uani 1 1 d . . .
F22 F 0.06740(15) 0.5000 0.6227(4) 0.1283(16) Uani 1 2 d S . .
S3 S 0.36712(4) 0.48843(5) 0.46768(7) 0.0470(6) Uani 0.50 1 d PG . .
O31 O 0.39555(9) 0.46045(9) 0.54629(11) 0.0739(13) Uani 0.50 1 d PG . .
O32 O 0.34085(8) 0.45946(8) 0.38922(11) 0.0549(10) Uani 0.50 1 d PG . .
O33 O 0.33795(8) 0.52904(7) 0.48255(17) 0.0563(10) Uani 0.50 1 d PG . .
C3 C 0.41760(8) 0.51901(10) 0.43970(17) 0.093(4) Uani 0.50 1 d PG . .
F31 F 0.39878(14) 0.54746(12) 0.3670(2) 0.135(2) Uani 0.50 1 d PG . .
F32 F 0.44700(10) 0.54833(12) 0.5054(2) 0.118(2) Uani 0.50 1 d PG . .
F33 F 0.44956(9) 0.48700(14) 0.4231(3) 0.150(4) Uani 0.50 1 d PG . .

loop_
_atom_site_aniso_label
_atom_site_aniso_U_11
_atom_site_aniso_U_22
_atom_site_aniso_U_33
_atom_site_aniso_U_23
_atom_site_aniso_U_13
_atom_site_aniso_U_12
Cu1 0.03586(18) 0.0447(2) 0.0473(2) 0.00382(13) 0.01491(15) 0.00622(13)
Cu2 0.03902(19) 0.0478(2) 0.0455(2) -0.00854(13) 0.02218(15) -0.00028(13)
N11 0.0484(12) 0.0394(11) 0.0356(11) -0.0045(9) 0.0141(9) -0.0015(9)
N12 0.0450(12) 0.0448(12) 0.0392(11) -0.0086(9) 0.0170(10) 0.0056(9)
N13 0.0351(11) 0.0424(11) 0.0341(10) -0.0066(8) 0.0106(8) 0.0078(9)
N14 0.0343(11) 0.0439(11) 0.0337(10) -0.0067(9) 0.0091(8) 0.0105(9)
N15 0.0326(11) 0.0472(12) 0.0466(12) -0.0020(10) 0.0102(9) 0.0099(9)
N16 0.0391(12) 0.0543(13) 0.0361(11) 0.0080(10) 0.0096(9) 0.0021(10)
N17 0.0367(11) 0.0719(15) 0.0379(11) -0.0085(11) 0.0093(9) 0.0223(11)
C11 0.085(2) 0.081(2) 0.0376(15) -0.0054(15) 0.0163(15) -0.0080(19)
C12 0.0690(19) 0.0436(14) 0.0414(14) -0.0079(12) 0.0237(13) -0.0142(13)
C13 0.073(2) 0.071(2) 0.0510(17) -0.0216(15) 0.0372(16) -0.0110(17)
C14 0.0597(18) 0.073(2) 0.0556(17) -0.0189(15) 0.0312(15) 0.0054(16)
C15 0.070(2) 0.181(5) 0.076(2) -0.040(3) 0.038(2) 0.036(3)
C16 0.0415(13) 0.0334(12) 0.0397(13) -0.0051(10) 0.0159(11) 0.0064(10)
C17 0.0390(13) 0.0450(14) 0.0446(14) -0.0037(11) 0.0185(11) 0.0135(11)
C18 0.0342(12) 0.0341(12) 0.0416(13) -0.0020(10) 0.0121(10) 0.0069(10)
C19 0.0357(13) 0.0413(14) 0.0363(13) -0.0078(10) 0.0096(11) 0.0068(10)
C110 0.050(2) 0.229(7) 0.090(3) -0.036(4) 0.016(2) 0.058(3)
C111 0.0352(15) 0.084(2) 0.068(2) -0.0084(17) 0.0139(14) 0.0175(15)
C112 0.0347(15) 0.087(2) 0.0622(19) 0.0069(17) 0.0018(14) 0.0118(15)
C113 0.0374(14) 0.0663(19) 0.0471(15) 0.0154(13) 0.0038(12) 0.0021(13)
C114 0.055(2) 0.143(4) 0.0432(17) 0.020(2) 0.0043(15) 0.001(2)
N21 0.0477(13) 0.0355(11) 0.0573(14) -0.0075(10) 0.0189(11) -0.0043(10)
N22 0.0329(10) 0.0386(11) 0.0451(12) -0.0070(9) 0.0102(9) -0.0058(9)
N23 0.0296(10) 0.0348(10) 0.0365(10) -0.0038(8) 0.0070(8) -0.0006(8)
N24 0.0283(15) 0.0373(16) 0.086(3) 0.000 0.0131(16) 0.000
C21 0.095(3) 0.0412(18) 0.142(4) -0.019(2) 0.044(3) -0.0117(18)
C22 0.0618(19) 0.0452(16) 0.079(2) -0.0169(15) 0.0246(16) -0.0136(14)
C23 0.0583(19) 0.0539(19) 0.099(3) -0.0203(18) 0.0242(19) -0.0253(16)
C24 0.0394(15) 0.0555(17) 0.070(2) -0.0124(14) 0.0167(14) -0.0153(13)
C25 0.0377(16) 0.068(2) 0.142(4) -0.014(2) 0.034(2) -0.0165(15)
C26 0.0308(12) 0.0406(13) 0.0286(11) -0.0023(9) 0.0065(9) -0.0022(10)
C27 0.0284(16) 0.0428(19) 0.0398(18) 0.000 0.0088(14) 0.000
C28 0.0291(16) 0.0345(17) 0.0398(18) 0.000 0.0075(14) 0.000
N31 0.0412(11) 0.0342(11) 0.0515(12) 0.0055(9) 0.0184(10) 0.0052(9)
N32 0.0352(10) 0.0342(10) 0.0385(11) 0.0034(8) 0.0159(9) 0.0005(8)
N33 0.0341(10) 0.0360(10) 0.0281(9) -0.0002(8) 0.0149(8) 0.0021(8)
N34 0.067(2) 0.0394(16) 0.0576(19) 0.000 0.0459(18) 0.000
C31 0.084(3) 0.0407(17) 0.126(3) 0.0219(19) 0.045(2) 0.0125(17)
C32 0.0520(16) 0.0365(14) 0.0674(18) 0.0108(13) 0.0203(14) -0.0002(12)
C33 0.0550(17) 0.0470(16) 0.0598(17) 0.0136(13) 0.0237(14) -0.0082(13)
C34 0.0420(14) 0.0445(14) 0.0405(13) 0.0046(11) 0.0184(11) -0.0078(11)
C35 0.0495(15) 0.0506(15) 0.0629(17) 0.0022(13) 0.0350(14) -0.0062(12)
C36 0.0285(11) 0.0364(12) 0.0229(10) 0.0025(9) 0.0067(8) -0.0015(9)
C37 0.0313(16) 0.0351(16) 0.0263(15) 0.000 0.0128(13) 0.000
C38 0.0374(17) 0.0352(17) 0.0262(15) 0.000 0.0133(13) 0.000
S1 0.0447(4) 0.0583(4) 0.0704(5) 0.0010(4) 0.0317(4) -0.0031(3)
O11 0.0697(15) 0.0507(13) 0.113(2) 0.0115(13) 0.0355(14) -0.0054(11)
O12 0.0737(15) 0.0898(19) 0.0797(16) -0.0223(14) 0.0402(13) -0.0114(13)
O13 0.0527(13) 0.0749(16) 0.1073(19) 0.0166(14) 0.0407(13) 0.0120(11)
C1 0.057(2) 0.108(3) 0.081(3) 0.016(2) 0.0334(19) -0.001(2)
F11 0.133(3) 0.124(2) 0.188(3) 0.079(2) 0.068(2) -0.022(2)
F12 0.0842(16) 0.205(3) 0.0647(14) 0.0068(17) 0.0353(13) 0.0049(18)
F13 0.0545(12) 0.189(3) 0.0979(16) 0.0277(18) 0.0488(12) 0.0143(15)
S2 0.0310(4) 0.0558(5) 0.0394(5) 0.000 0.0155(4) 0.000
O21 0.0511(11) 0.0571(12) 0.0515(11) -0.0012(9) 0.0142(9) 0.0075(9)
O22 0.073(2) 0.099(3) 0.0445(16) 0.000 0.0201(15) 0.000
C2 0.039(2) 0.078(3) 0.107(4) 0.000 0.022(3) 0.000
F21 0.0521(13) 0.124(2) 0.182(3) -0.036(2) 0.0058(16) -0.0330(14)
F22 0.088(2) 0.158(4) 0.187(4) 0.000 0.107(3) 0.000
S3 0.0373(6) 0.0640(18) 0.0390(6) -0.0011(5) 0.0128(5) 0.0100(6)
O31 0.093(3) 0.074(3) 0.044(2) 0.000(2) 0.011(2) 0.026(3)
O32 0.046(2) 0.066(3) 0.046(2) -0.0003(18) 0.0085(17) 0.0036(19)
O33 0.045(2) 0.057(2) 0.076(3) 0.000(2) 0.032(2) 0.0070(19)
C3 0.052(4) 0.150(11) 0.083(5) -0.016(5) 0.029(4) -0.026(4)
F31 0.135(5) 0.185(6) 0.104(4) 0.025(4) 0.067(4) -0.060(5)
F32 0.059(3) 0.148(5) 0.148(5) -0.049(4) 0.039(3) -0.039(3)
F33 0.077(3) 0.230(12) 0.178(5) -0.089(7) 0.089(3) -0.029(4)

loop_
_atom_type_symbol
_atom_type_description
_atom_type_scat_dispersion_real
_atom_type_scat_dispersion_imag
_atom_type_scat_source
C C 0.0033 0.0016 'International Tables Vol C Tables 4.2.6.8 and 6.1.1.4'
H H 0.0000 0.0000 'International Tables Vol C Tables 4.2.6.8 and 6.1.1.4'
N N 0.0061 0.0033 'International Tables Vol C Tables 4.2.6.8 and 6.1.1.4'
O O 0.0106 0.0060 'International Tables Vol C Tables 4.2.6.8 and 6.1.1.4'
F F 0.0171 0.0103 'International Tables Vol C Tables 4.2.6.8 and 6.1.1.4'
S S 0.1246 0.1234 'International Tables Vol C Tables 4.2.6.8 and 6.1.1.4'
Cu Cu 0.3201 1.2651 'International Tables Vol C Tables 4.2.6.8 and 6.1.1.4'

loop_
_geom_angle_atom_site_label_1
_geom_angle_atom_site_label_2
_geom_angle_atom_site_label_3
_geom_angle
_geom_angle_site_symmetry_1
_geom_angle_site_symmetry_3
_geom_angle_publ_flag
N21 Cu1 N11 134.05(9) . . ?
N21 Cu1 N23 77.69(8) . . ?
N11 Cu1 N23 130.50(8) . . ?
N21 Cu1 N13 132.51(9) . . ?
N11 Cu1 N13 77.91(8) . . ?
N23 Cu1 N13 109.31(7) . . ?
N16 Cu2 N31 136.59(9) . . ?
N16 Cu2 N33 130.79(9) . . ?
N31 Cu2 N33 78.29(8) . . ?
N16 Cu2 N14 77.34(8) . . ?
N31 Cu2 N14 132.17(9) . . ?
N33 Cu2 N14 104.78(7) . . ?
C12 N11 N12 106.2(2) . . ?
C12 N11 Cu1 138.1(2) . . ?
N12 N11 Cu1 115.53(15) . . ?
C14 N12 N11 110.0(2) . . ?
C14 N12 C16 132.4(2) . . ?
N11 N12 C16 117.5(2) . . ?
C16 N13 C19 116.9(2) . . ?
C16 N13 Cu1 114.78(16) . . ?
C19 N13 Cu1 128.29(16) . . ?
C18 N14 C19 116.5(2) . . ?
C18 N14 Cu2 114.08(16) . . ?
C19 N14 Cu2 129.44(16) . . ?
N16 N15 C111 109.6(2) . . ?
N16 N15 C18 117.5(2) . . ?
C111 N15 C18 132.9(2) . . ?
C113 N16 N15 106.3(2) . . ?
C113 N16 Cu2 136.7(2) . . ?
N15 N16 Cu2 116.74(15) . . ?
C19 N17 H17A 120.0 . . ?
C19 N17 H17B 120.0 . . ?
H17A N17 H17B 120.0 . . ?
C12 C11 H11A 109.5 . . ?
C12 C11 H11B 109.5 . . ?
H11A C11 H11B 109.5 . . ?
C12 C11 H11C 109.5 . . ?
H11A C11 H11C 109.5 . . ?
H11B C11 H11C 109.5 . . ?
N11 C12 C13 110.0(3) . . ?
N11 C12 C11 120.7(3) . . ?
C13 C12 C11 129.3(3) . . ?
C14 C13 C12 108.0(3) . . ?
C14 C13 H13A 126.0 . . ?
C12 C13 H13A 126.0 . . ?
C13 C14 N12 105.8(3) . . ?
C13 C14 C15 129.4(3) . . ?
N12 C14 C15 124.7(3) . . ?
C14 C15 H15A 109.5 . . ?
C14 C15 H15B 109.5 . . ?
H15A C15 H15B 109.5 . . ?
C14 C15 H15C 109.5 . . ?
H15A C15 H15C 109.5 . . ?
H15B C15 H15C 109.5 . . ?
N13 C16 C17 122.9(2) . . ?
N13 C16 N12 114.2(2) . . ?
C17 C16 N12 122.9(2) . . ?
C16 C17 C18 115.9(2) . . ?
C16 C17 H17C 122.1 . . ?
C18 C17 H17C 122.1 . . ?
N14 C18 C17 123.3(2) . . ?
N14 C18 N15 114.0(2) . . ?
C17 C18 N15 122.7(2) . . ?
N17 C19 N13 117.9(2) . . ?
N17 C19 N14 117.6(2) . . ?
N13 C19 N14 124.5(2) . . ?
C111 C110 H11D 109.5 . . ?
C111 C110 H11E 109.5 . . ?
H11D C110 H11E 109.5 . . ?
C111 C110 H11F 109.5 . . ?
H11D C110 H11F 109.5 . . ?
H11E C110 H11F 109.5 . . ?
C112 C111 N15 106.1(3) . . ?
C112 C111 C110 128.1(3) . . ?
N15 C111 C110 125.7(3) . . ?
C111 C112 C113 107.5(3) . . ?
C111 C112 H11G 126.3 . . ?
C113 C112 H11G 126.3 . . ?
N16 C113 C112 110.5(3) . . ?
N16 C113 C114 120.5(3) . . ?
C112 C113 C114 129.0(3) . . ?
C113 C114 H11H 109.5 . . ?
C113 C114 H11I 109.5 . . ?
H11H C114 H11I 109.5 . . ?
C113 C114 H11J 109.5 . . ?
H11H C114 H11J 109.5 . . ?
H11I C114 H11J 109.5 . . ?
C22 N21 N22 105.6(2) . . ?
C22 N21 Cu1 138.5(2) . . ?
N22 N21 Cu1 115.94(16) . . ?
C24 N22 N21 110.5(2) . . ?
C24 N22 C26 132.4(2) . . ?
N21 N22 C26 117.11(19) . . ?
C26 N23 C28 116.3(2) . . ?
C26 N23 Cu1 115.56(16) . . ?
C28 N23 Cu1 127.83(17) . . ?
C28 N24 H24A 120.0 . . ?
C28 N24 H24B 120.0 . . ?
H24A N24 H24B 120.0 . . ?
C22 C21 H21A 109.5 . . ?
C22 C21 H21B 109.5 . . ?
H21A C21 H21B 109.5 . . ?
C22 C21 H21C 109.5 . . ?
H21A C21 H21C 109.5 . . ?
H21B C21 H21C 109.5 . . ?
N21 C22 C23 110.7(3) . . ?
N21 C22 C21 120.2(3) . . ?
C23 C22 C21 129.1(3) . . ?
C24 C23 C22 107.7(3) . . ?
C24 C23 H23A 126.2 . . ?
C22 C23 H23A 126.2 . . ?
C23 C24 N22 105.6(3) . . ?
C23 C24 C25 128.4(3) . . ?
N22 C24 C25 126.0(3) . . ?
C24 C25 H25A 109.5 . . ?
C24 C25 H25B 109.5 . . ?
H25A C25 H25B 109.5 . . ?
C24 C25 H25C 109.5 . . ?
H25A C25 H25C 109.5 . . ?
H25B C25 H25C 109.5 . . ?
N23 C26 C27 123.1(2) . . ?
N23 C26 N22 113.3(2) . . ?
C27 C26 N22 123.5(2) . . ?
C26 C27 C26 116.0(3) 6_565 . ?
C26 C27 H27A 122.0 6_565 . ?
C26 C27 H27A 122.0 . . ?
N24 C28 N23 117.41(15) . . ?
N24 C28 N23 117.41(15) . 6_565 ?
N23 C28 N23 125.2(3) . 6_565 ?
C32 N31 N32 105.6(2) . . ?
C32 N31 Cu2 138.8(2) . . ?
N32 N31 Cu2 114.33(15) . . ?
N31 N32 C34 110.8(2) . . ?
N31 N32 C36 116.99(18) . . ?
C34 N32 C36 132.0(2) . . ?
C38 N33 C36 116.8(2) . . ?
C38 N33 Cu2 127.96(17) . . ?
C36 N33 Cu2 113.87(15) . . ?
C38 N34 H34A 120.0 . . ?
C38 N34 H34B 120.0 . . ?
H34A N34 H34B 120.0 . . ?
C32 C31 H31A 109.5 . . ?
C32 C31 H31B 109.5 . . ?
H31A C31 H31B 109.5 . . ?
C32 C31 H31C 109.5 . . ?
H31A C31 H31C 109.5 . . ?
H31B C31 H31C 109.5 . . ?
N31 C32 C33 110.6(2) . . ?
N31 C32 C31 120.8(3) . . ?
C33 C32 C31 128.7(3) . . ?
C34 C33 C32 107.3(2) . . ?
C34 C33 H33A 126.4 . . ?
C32 C33 H33A 126.4 . . ?
C33 C34 N32 105.6(2) . . ?
C33 C34 C35 129.1(2) . . ?
N32 C34 C35 125.1(2) . . ?
C34 C35 H35A 109.5 . . ?
C34 C35 H35B 109.5 . . ?
H35A C35 H35B 109.5 . . ?
C34 C35 H35C 109.5 . . ?
H35A C35 H35C 109.5 . . ?
H35B C35 H35C 109.5 . . ?
N33 C36 C37 123.3(2) . . ?
N33 C36 N32 114.0(2) . . ?
C37 C36 N32 122.6(2) . . ?
C36 C37 C36 115.0(3) . 6_565 ?
C36 C37 H37A 122.5 . . ?
C36 C37 H37A 122.5 6_565 . ?
N34 C38 N33 117.71(14) . . ?
N34 C38 N33 117.71(14) . 6_565 ?
N33 C38 N33 124.6(3) . 6_565 ?
O13 S1 O12 118.45(16) . . ?
O13 S1 O11 113.27(15) . . ?
O12 S1 O11 112.68(17) . . ?
O13 S1 C1 104.72(17) . . ?
O12 S1 C1 103.14(18) . . ?
O11 S1 C1 102.20(19) . . ?
F12 C1 F13 110.5(4) . . ?
F12 C1 F11 104.8(4) . . ?
F13 C1 F11 105.5(3) . . ?
F12 C1 S1 113.9(3) . . ?
F13 C1 S1 113.0(3) . . ?
F11 C1 S1 108.5(3) . . ?
O22 S2 O21 114.51(10) . 6_565 ?
O22 S2 O21 114.51(10) . . ?
O21 S2 O21 114.92(17) 6_565 . ?
O22 S2 C2 104.7(3) . . ?
O21 S2 C2 103.06(14) 6_565 . ?
O21 S2 C2 103.06(14) . . ?
F22 C2 F21 107.8(3) . . ?
F22 C2 F21 107.8(3) . 6_565 ?
F21 C2 F21 105.1(5) . 6_565 ?
F22 C2 S2 112.5(4) . . ?
F21 C2 S2 111.6(3) . . ?
F21 C2 S2 111.6(3) 6_565 . ?
O31 S3 O32 115.1 . . ?
O31 S3 O33 115.0 . . ?
O32 S3 O33 115.0 . . ?
O31 S3 C3 103.1 . . ?
O32 S3 C3 103.1 . . ?
O33 S3 C3 103.1 . . ?
F31 C3 F32 106.3 . . ?
F31 C3 F33 106.2 . . ?
F32 C3 F33 106.3 . . ?
F31 C3 S3 112.5 . . ?
F32 C3 S3 112.5 . . ?
F33 C3 S3 112.5 . . ?

loop_
_geom_bond_atom_site_label_1
_geom_bond_atom_site_label_2
_geom_bond_distance
_geom_bond_site_symmetry_2
_geom_bond_publ_flag
Cu1 N21 1.986(2) . ?
Cu1 N11 1.991(2) . ?
Cu1 N23 2.102(2) . ?
Cu1 N13 2.119(2) . ?
Cu2 N16 1.970(2) . ?
Cu2 N31 1.996(2) . ?
Cu2 N33 2.1138(19) . ?
Cu2 N14 2.150(2) . ?
N11 C12 1.318(3) . ?
N11 N12 1.381(3) . ?
N12 C14 1.379(3) . ?
N12 C16 1.400(3) . ?
N13 C16 1.335(3) . ?
N13 C19 1.343(3) . ?
N14 C18 1.332(3) . ?
N14 C19 1.351(3) . ?
N15 N16 1.371(3) . ?
N15 C111 1.379(3) . ?
N15 C18 1.402(3) . ?
N16 C113 1.317(3) . ?
N17 C19 1.330(3) . ?
N17 H17A 0.8800 . ?
N17 H17B 0.8800 . ?
C11 C12 1.485(4) . ?
C11 H11A 0.9800 . ?
C11 H11B 0.9800 . ?
C11 H11C 0.9800 . ?
C12 C13 1.391(5) . ?
C13 C14 1.354(5) . ?
C13 H13A 0.9500 . ?
C14 C15 1.492(5) . ?
C15 H15A 0.9800 . ?
C15 H15B 0.9800 . ?
C15 H15C 0.9800 . ?
C16 C17 1.378(4) . ?
C17 C18 1.379(4) . ?
C17 H17C 0.9500 . ?
C110 C111 1.478(5) . ?
C110 H11D 0.9800 . ?
C110 H11E 0.9800 . ?
C110 H11F 0.9800 . ?
C111 C112 1.356(5) . ?
C112 C113 1.376(5) . ?
C112 H11G 0.9500 . ?
C113 C114 1.487(5) . ?
C114 H11H 0.9800 . ?
C114 H11I 0.9800 . ?
C114 H11J 0.9800 . ?
N21 C22 1.314(4) . ?
N21 N22 1.381(3) . ?
N22 C24 1.379(3) . ?
N22 C26 1.401(3) . ?
N23 C26 1.340(3) . ?
N23 C28 1.342(2) . ?
N24 C28 1.335(4) . ?
N24 H24A 0.8800 . ?
N24 H24B 0.8800 . ?
C21 C22 1.497(5) . ?
C21 H21A 0.9800 . ?
C21 H21B 0.9800 . ?
C21 H21C 0.9800 . ?
C22 C23 1.391(5) . ?
C23 C24 1.353(5) . ?
C23 H23A 0.9500 . ?
C24 C25 1.487(5) . ?
C25 H25A 0.9800 . ?
C25 H25B 0.9800 . ?
C25 H25C 0.9800 . ?
C26 C27 1.375(3) . ?
C27 C26 1.375(3) 6_565 ?
C27 H27A 0.9500 . ?
C28 N23 1.342(2) 6_565 ?
N31 C32 1.314(3) . ?
N31 N32 1.380(3) . ?
N32 C34 1.380(3) . ?
N32 C36 1.396(3) . ?
N33 C38 1.337(2) . ?
N33 C36 1.339(3) . ?
N34 C38 1.334(4) . ?
N34 H34A 0.8800 . ?
N34 H34B 0.8800 . ?
C31 C32 1.490(4) . ?
C31 H31A 0.9800 . ?
C31 H31B 0.9800 . ?
C31 H31C 0.9800 . ?
C32 C33 1.407(4) . ?
C33 C34 1.357(4) . ?
C33 H33A 0.9500 . ?
C34 C35 1.487(4) . ?
C35 H35A 0.9800 . ?
C35 H35B 0.9800 . ?
C35 H35C 0.9800 . ?
C36 C37 1.380(3) . ?
C37 C36 1.380(3) 6_565 ?
C37 H37A 0.9500 . ?
C38 N33 1.337(2) 6_565 ?
S1 O13 1.423(2) . ?
S1 O12 1.425(3) . ?
S1 O11 1.429(2) . ?
S1 C1 1.802(4) . ?
C1 F12 1.289(5) . ?
C1 F13 1.302(4) . ?
C1 F11 1.367(5) . ?
S2 O22 1.420(3) . ?
S2 O21 1.439(2) 6_565 ?
S2 O21 1.439(2) . ?
S2 C2 1.801(5) . ?
C2 F22 1.295(7) . ?
C2 F21 1.321(4) . ?
C2 F21 1.321(4) 6_565 ?
S3 O31 1.4201 . ?
S3 O32 1.4201 . ?
S3 O33 1.4201 . ?
S3 C3 1.8001 . ?
C3 F31 1.3200 . ?
C3 F32 1.3200 . ?
C3 F33 1.3200 . ?

loop_
_geom_torsion_atom_site_label_1
_geom_torsion_atom_site_label_2
_geom_torsion_atom_site_label_3
_geom_torsion_atom_site_label_4
_geom_torsion
_geom_torsion_site_symmetry_1
_geom_torsion_site_symmetry_2
_geom_torsion_site_symmetry_3
_geom_torsion_site_symmetry_4
_geom_torsion_publ_flag
N21 Cu1 N11 C12 37.9(3) . . . . ?
N23 Cu1 N11 C12 -78.0(3) . . . . ?
N13 Cu1 N11 C12 176.8(3) . . . . ?
N21 Cu1 N11 N12 -136.81(17) . . . . ?
N23 Cu1 N11 N12 107.33(18) . . . . ?
N13 Cu1 N11 N12 2.16(17) . . . . ?
C12 N11 N12 C14 -0.5(3) . . . . ?
Cu1 N11 N12 C14 175.8(2) . . . . ?
C12 N11 N12 C16 -177.9(2) . . . . ?
Cu1 N11 N12 C16 -1.6(3) . . . . ?
N21 Cu1 N13 C16 137.61(18) . . . . ?
N11 Cu1 N13 C16 -2.59(18) . . . . ?
N23 Cu1 N13 C16 -131.55(18) . . . . ?
N21 Cu1 N13 C19 -40.9(3) . . . . ?
N11 Cu1 N13 C19 178.9(2) . . . . ?
N23 Cu1 N13 C19 49.9(2) . . . . ?
N16 Cu2 N14 C18 3.67(18) . . . . ?
N31 Cu2 N14 C18 -139.57(17) . . . . ?
N33 Cu2 N14 C18 132.95(18) . . . . ?
N16 Cu2 N14 C19 -174.6(2) . . . . ?
N31 Cu2 N14 C19 42.1(3) . . . . ?
N33 Cu2 N14 C19 -45.3(2) . . . . ?
C111 N15 N16 C113 1.1(3) . . . . ?
C18 N15 N16 C113 -178.7(2) . . . . ?
C111 N15 N16 Cu2 -174.1(2) . . . . ?
C18 N15 N16 Cu2 6.1(3) . . . . ?
N31 Cu2 N16 C113 -38.5(4) . . . . ?
N33 Cu2 N16 C113 83.0(3) . . . . ?
N14 Cu2 N16 C113 -178.3(3) . . . . ?
N31 Cu2 N16 N15 134.69(17) . . . . ?
N33 Cu2 N16 N15 -103.83(19) . . . . ?
N14 Cu2 N16 N15 -5.11(18) . . . . ?
N12 N11 C12 C13 0.6(3) . . . . ?
Cu1 N11 C12 C13 -174.3(2) . . . . ?
N12 N11 C12 C11 -179.4(3) . . . . ?
Cu1 N11 C12 C11 5.6(5) . . . . ?
N11 C12 C13 C14 -0.6(4) . . . . ?
C11 C12 C13 C14 179.5(3) . . . . ?
C12 C13 C14 N12 0.3(4) . . . . ?
C12 C13 C14 C15 -178.8(4) . . . . ?
N11 N12 C14 C13 0.1(4) . . . . ?
C16 N12 C14 C13 177.0(3) . . . . ?
N11 N12 C14 C15 179.2(4) . . . . ?
C16 N12 C14 C15 -3.9(6) . . . . ?
C19 N13 C16 C17 0.7(4) . . . . ?
Cu1 N13 C16 C17 -178.0(2) . . . . ?
C19 N13 C16 N12 -178.8(2) . . . . ?
Cu1 N13 C16 N12 2.5(3) . . . . ?
C14 N12 C16 N13 -177.4(3) . . . . ?
N11 N12 C16 N13 -0.7(3) . . . . ?
C14 N12 C16 C17 3.1(5) . . . . ?
N11 N12 C16 C17 179.8(2) . . . . ?
N13 C16 C17 C18 0.2(4) . . . . ?
N12 C16 C17 C18 179.6(2) . . . . ?
C19 N14 C18 C17 -2.1(4) . . . . ?
Cu2 N14 C18 C17 179.3(2) . . . . ?
C19 N14 C18 N15 176.9(2) . . . . ?
Cu2 N14 C18 N15 -1.6(3) . . . . ?
C16 C17 C18 N14 0.6(4) . . . . ?
C16 C17 C18 N15 -178.4(2) . . . . ?
N16 N15 C18 N14 -2.7(3) . . . . ?
C111 N15 C18 N14 177.5(3) . . . . ?
N16 N15 C18 C17 176.4(2) . . . . ?
C111 N15 C18 C17 -3.4(5) . . . . ?
C16 N13 C19 N17 178.3(2) . . . . ?
Cu1 N13 C19 N17 -3.1(4) . . . . ?
C16 N13 C19 N14 -2.5(4) . . . . ?
Cu1 N13 C19 N14 176.01(19) . . . . ?
C18 N14 C19 N17 -177.7(2) . . . . ?
Cu2 N14 C19 N17 0.6(4) . . . . ?
C18 N14 C19 N13 3.2(4) . . . . ?
Cu2 N14 C19 N13 -178.55(19) . . . . ?
N16 N15 C111 C112 -1.0(4) . . . . ?
C18 N15 C111 C112 178.7(3) . . . . ?
N16 N15 C111 C110 175.3(5) . . . . ?
C18 N15 C111 C110 -5.0(7) . . . . ?
N15 C111 C112 C113 0.6(4) . . . . ?
C110 C111 C112 C113 -175.6(5) . . . . ?
N15 N16 C113 C112 -0.7(4) . . . . ?
Cu2 N16 C113 C112 173.0(2) . . . . ?
N15 N16 C113 C114 179.3(3) . . . . ?
Cu2 N16 C113 C114 -7.1(5) . . . . ?
C111 C112 C113 N16 0.1(4) . . . . ?
C111 C112 C113 C114 -179.9(4) . . . . ?
N11 Cu1 N21 C22 46.5(4) . . . . ?
N23 Cu1 N21 C22 -177.9(4) . . . . ?
N13 Cu1 N21 C22 -72.9(4) . . . . ?
N11 Cu1 N21 N22 -135.97(17) . . . . ?
N23 Cu1 N21 N22 -0.43(17) . . . . ?
N13 Cu1 N21 N22 104.59(19) . . . . ?
C22 N21 N22 C24 1.1(3) . . . . ?
Cu1 N21 N22 C24 -177.2(2) . . . . ?
C22 N21 N22 C26 -177.7(2) . . . . ?
Cu1 N21 N22 C26 4.0(3) . . . . ?
N21 Cu1 N23 C26 -3.25(17) . . . . ?
N11 Cu1 N23 C26 135.31(16) . . . . ?
N13 Cu1 N23 C26 -134.28(16) . . . . ?
N21 Cu1 N23 C28 -176.7(3) . . . . ?
N11 Cu1 N23 C28 -38.1(3) . . . . ?
N13 Cu1 N23 C28 52.3(3) . . . . ?
N22 N21 C22 C23 -1.4(4) . . . . ?
Cu1 N21 C22 C23 176.3(3) . . . . ?
N22 N21 C22 C21 179.5(3) . . . . ?
Cu1 N21 C22 C21 -2.8(6) . . . . ?
N21 C22 C23 C24 1.2(5) . . . . ?
C21 C22 C23 C24 -179.8(4) . . . . ?
C22 C23 C24 N22 -0.5(4) . . . . ?
C22 C23 C24 C25 -179.4(4) . . . . ?
N21 N22 C24 C23 -0.4(4) . . . . ?
C26 N22 C24 C23 178.2(3) . . . . ?
N21 N22 C24 C25 178.5(3) . . . . ?
C26 N22 C24 C25 -2.8(6) . . . . ?
C28 N23 C26 C27 1.7(4) . . . . ?
Cu1 N23 C26 C27 -172.5(2) . . . . ?
C28 N23 C26 N22 -179.6(2) . . . . ?
Cu1 N23 C26 N22 6.1(3) . . . . ?
C24 N22 C26 N23 174.8(3) . . . . ?
N21 N22 C26 N23 -6.6(3) . . . . ?
C24 N22 C26 C27 -6.5(4) . . . . ?
N21 N22 C26 C27 172.0(3) . . . . ?
N23 C26 C27 C26 -0.8(5) . . . 6_565 ?
N22 C26 C27 C26 -179.36(17) . . . 6_565 ?
C26 N23 C28 N24 178.4(3) . . . . ?
Cu1 N23 C28 N24 -8.2(4) . . . . ?
C26 N23 C28 N23 -2.7(5) . . . 6_565 ?
Cu1 N23 C28 N23 170.67(18) . . . 6_565 ?
N16 Cu2 N31 C32 -48.9(4) . . . . ?
N33 Cu2 N31 C32 172.3(3) . . . . ?
N14 Cu2 N31 C32 72.9(3) . . . . ?
N16 Cu2 N31 N32 146.04(16) . . . . ?
N33 Cu2 N31 N32 7.29(16) . . . . ?
N14 Cu2 N31 N32 -92.14(18) . . . . ?
C32 N31 N32 C34 -2.4(3) . . . . ?
Cu2 N31 N32 C34 167.47(17) . . . . ?
C32 N31 N32 C36 174.1(2) . . . . ?
Cu2 N31 N32 C36 -16.1(3) . . . . ?
N16 Cu2 N33 C38 25.3(3) . . . . ?
N31 Cu2 N33 C38 168.5(2) . . . . ?
N14 Cu2 N33 C38 -60.6(2) . . . . ?
N16 Cu2 N33 C36 -141.02(15) . . . . ?
N31 Cu2 N33 C36 2.20(15) . . . . ?
N14 Cu2 N33 C36 133.08(15) . . . . ?
N32 N31 C32 C33 1.6(3) . . . . ?
Cu2 N31 C32 C33 -164.2(2) . . . . ?
N32 N31 C32 C31 -177.2(3) . . . . ?
Cu2 N31 C32 C31 17.0(5) . . . . ?
N31 C32 C33 C34 -0.4(4) . . . . ?
C31 C32 C33 C34 178.3(3) . . . . ?
C32 C33 C34 N32 -1.1(3) . . . . ?
C32 C33 C34 C35 174.9(3) . . . . ?
N31 N32 C34 C33 2.1(3) . . . . ?
C36 N32 C34 C33 -173.6(2) . . . . ?
N31 N32 C34 C35 -174.1(3) . . . . ?
C36 N32 C34 C35 10.2(4) . . . . ?
C38 N33 C36 C37 -1.4(3) . . . . ?
Cu2 N33 C36 C37 166.5(2) . . . . ?
C38 N33 C36 N32 -179.1(2) . . . . ?
Cu2 N33 C36 N32 -11.1(2) . . . . ?
N31 N32 C36 N33 18.0(3) . . . . ?
C34 N32 C36 N33 -166.5(2) . . . . ?
N31 N32 C36 C37 -159.6(2) . . . . ?
C34 N32 C36 C37 15.8(4) . . . . ?
N33 C36 C37 C36 3.4(4) . . . 6_565 ?
N32 C36 C37 C36 -179.09(15) . . . 6_565 ?
C36 N33 C38 N34 178.6(3) . . . . ?
Cu2 N33 C38 N34 12.6(4) . . . . ?
C36 N33 C38 N33 -1.0(4) . . . 6_565 ?
Cu2 N33 C38 N33 -166.93(17) . . . 6_565 ?
O13 S1 C1 F12 57.0(4) . . . . ?
O12 S1 C1 F12 -178.4(3) . . . . ?
O11 S1 C1 F12 -61.3(4) . . . . ?
O13 S1 C1 F13 -175.8(3) . . . . ?
O12 S1 C1 F13 -51.3(4) . . . . ?
O11 S1 C1 F13 65.8(4) . . . . ?
O13 S1 C1 F11 -59.3(3) . . . . ?
O12 S1 C1 F11 65.3(3) . . . . ?
O11 S1 C1 F11 -177.6(3) . . . . ?
O22 S2 C2 F22 180.000(1) . . . . ?
O21 S2 C2 F22 -59.93(10) 6_565 . . . ?
O21 S2 C2 F22 59.93(10) . . . . ?
O22 S2 C2 F21 58.7(4) . . . . ?
O21 S2 C2 F21 178.7(4) 6_565 . . . ?
O21 S2 C2 F21 -61.4(4) . . . . ?
O22 S2 C2 F21 -58.7(4) . . . 6_565 ?
O21 S2 C2 F21 61.4(4) 6_565 . . 6_565 ?
O21 S2 C2 F21 -178.7(4) . . . 6_565 ?
O31 S3 C3 F31 180.0 . . . . ?
O32 S3 C3 F31 60.0 . . . . ?
O33 S3 C3 F31 -60.0 . . . . ?
O31 S3 C3 F32 -60.0 . . . . ?
O32 S3 C3 F32 180.0 . . . . ?
O33 S3 C3 F32 60.0 . . . . ?
O31 S3 C3 F33 60.0 . . . . ?
O32 S3 C3 F33 -60.0 . . . . ?
O33 S3 C3 F33 180.0 . . . . ?
